data_1504288
loop_
_publ_author_name
'Gharpure, Santosh J.'
'Shukla, Manoj K.'
'Vijayasree, U.'

_publ_section_title
;
 Stereoselective synthesis of donor-acceptor substituted
 cyclopropafuranones by intramolecular cyclopropanation of vinylogous
 carbonates: divergent synthesis of tetrahydrofuran-3-one,
 tetrahydropyran-3-one, and lactones.
;
_journal_issue 23
_journal_name_full 'Organic letters'
_journal_page_first 5466
_journal_page_last 5469
_journal_paper_doi 10.1021/ol902301h
_journal_volume 11
_journal_year 2009
_chemical_absolute_configuration unk
_chemical_formula_moiety 'C15 H16 O4'
_chemical_formula_sum 'C15 H16 O4'
_chemical_formula_weight 260.28
_chemical_name_systematic
;

 ?

;
_space_group_IT_number 4
_symmetry_cell_setting monoclinic
_symmetry_space_group_name_Hall 'P 2yb'
_symmetry_space_group_name_H-M 'P 1 21 1'
_atom_sites_solution_hydrogens geom
_atom_sites_solution_primary direct
_atom_sites_solution_secondary difmap
_audit_creation_method SHELXL-97
_cell_angle_alpha 90.00
_cell_angle_beta 93.115(2)
_cell_angle_gamma 90.00
_cell_formula_units_Z 2
_cell_length_a 5.0129(2)
_cell_length_b 8.5049(3)
_cell_length_c 15.8364(6)
_cell_measurement_reflns_used 4079
_cell_measurement_temperature 298(2)
_cell_measurement_theta_max 28.32
_cell_measurement_theta_min 2.56
_cell_volume 674.17(4)
_computing_cell_refinement 'APEX II,Bruker,2004'
_computing_data_collection 'APEX II,Bruker,2004'
_computing_data_reduction SAINT,Bruker,2004
_computing_molecular_graphics 'ORTEP-3 (Farrugia, 1997)'
_computing_publication_material 'SHELXL-97 (Sheldrick, 1997)'
_computing_structure_refinement 'SHELXL-97 (Sheldrick, 1997)'
_computing_structure_solution 'SHELXS-97 (Sheldrick, 1997)'
_diffrn_ambient_temperature 298(2)
_diffrn_measured_fraction_theta_full 0.999
_diffrn_measured_fraction_theta_max 0.974
_diffrn_measurement_device_type 'Bruker Apex II CCD area detector'
_diffrn_measurement_method 'phi and omega scans'
_diffrn_radiation_monochromator graphite
_diffrn_radiation_source 'fine-focus sealed tube'
_diffrn_radiation_type MoK\a
_diffrn_radiation_wavelength 0.71073
_diffrn_reflns_av_R_equivalents 0.0284
_diffrn_reflns_av_sigmaI/netI 0.0315
_diffrn_reflns_limit_h_max 6
_diffrn_reflns_limit_h_min -5
_diffrn_reflns_limit_k_max 10
_diffrn_reflns_limit_k_min -11
_diffrn_reflns_limit_l_max 21
_diffrn_reflns_limit_l_min -21
_diffrn_reflns_number 9005
_diffrn_reflns_theta_full 25.00
_diffrn_reflns_theta_max 28.39
_diffrn_reflns_theta_min 2.58
_exptl_absorpt_coefficient_mu 0.093
_exptl_absorpt_correction_T_max 0.9890
_exptl_absorpt_correction_T_min 0.9808
_exptl_absorpt_correction_type multi-scan
_exptl_absorpt_process_details 'SADABS (Bruker, 1999)'
_exptl_crystal_colour colourless
_exptl_crystal_density_diffrn 1.282
_exptl_crystal_density_method 'not measured'
_exptl_crystal_description flakes
_exptl_crystal_F_000 276
_exptl_crystal_size_max 0.21
_exptl_crystal_size_mid 0.19
_exptl_crystal_size_min 0.12
_refine_diff_density_max 0.147
_refine_diff_density_min -0.195
_refine_diff_density_rms 0.034
_refine_ls_abs_structure_details 'Flack H D (1983), Acta Cryst. A39, 876-881'
_refine_ls_abs_structure_Flack 0.5(8)
_refine_ls_extinction_method none
_refine_ls_goodness_of_fit_ref 1.034
_refine_ls_hydrogen_treatment mixed
_refine_ls_matrix_type full
_refine_ls_number_parameters 236
_refine_ls_number_reflns 2977
_refine_ls_number_restraints 1
_refine_ls_restrained_S_all 1.034
_refine_ls_R_factor_all 0.0408
_refine_ls_R_factor_gt 0.0329
_refine_ls_shift/su_max 0.000
_refine_ls_shift/su_mean 0.000
_refine_ls_structure_factor_coef Fsqd
_refine_ls_weighting_details 'calc w=1/[\s^2^(Fo^2^)+(0.0350P)^2^+0.0660P] where P=(Fo^2^+2Fc^2^)/3'
_refine_ls_weighting_scheme calc
_refine_ls_wR_factor_gt 0.0697
_refine_ls_wR_factor_ref 0.0734
_reflns_number_gt 2618
_reflns_number_total 2977
_reflns_threshold_expression >2sigma(I)
_cod_data_source_file ol902301h_si_004.cif
_cod_data_source_block 36a
_cod_depositor_comments
;
The following automatic conversions were performed:

'_symmetry_cell_setting' value 'Monoclinic' changed to 'monoclinic'
according to /home/saulius/struct/CIF-dictionaries/cif_core.dic
dictionary named 'cif_core.dic' version 2.4.2 from 2011-04-26.

Automatic conversion script
Id: cif_fix_values 1715 2011-07-08 13:25:40Z adriana 
;
_cod_original_sg_symbol_H-M P2(1)
_cod_database_code 1504288

loop_
_symmetry_equiv_pos_as_xyz
'x, y, z'
'-x, y+1/2, -z'

loop_
_atom_site_label
_atom_site_type_symbol
_atom_site_fract_x
_atom_site_fract_y
_atom_site_fract_z
_atom_site_U_iso_or_equiv
_atom_site_adp_type
_atom_site_occupancy
_atom_site_symmetry_multiplicity
_atom_site_calc_flag
C1 C -0.0091(3) 0.14527(19) 0.34794(9) 0.0260(3) Uani 1 1 d
C2 C -0.0956(3) 0.07197(18) 0.20792(9) 0.0229(3) Uani 1 1 d
C3 C -0.3108(3) 0.18873(17) 0.23116(9) 0.0233(3) Uani 1 1 d
C4 C -0.2399(3) 0.24480(19) 0.31825(9) 0.0241(3) Uani 1 1 d
C5 C 0.0441(3) 0.31489(18) 0.32586(9) 0.0234(3) Uani 1 1 d
C6 C 0.0954(3) 0.42965(18) 0.39494(9) 0.0240(3) Uani 1 1 d
C7 C -0.2132(3) -0.0750(2) 0.16534(10) 0.0272(3) Uani 1 1 d
C8 C -0.0014(3) -0.18051(17) 0.13102(9) 0.0234(3) Uani 1 1 d
C9 C 0.1097(3) -0.30205(19) 0.17911(10) 0.0331(4) Uani 1 1 d
C10 C 0.3083(4) -0.3957(2) 0.14841(13) 0.0412(4) Uani 1 1 d
C11 C 0.3964(4) -0.3691(2) 0.06873(13) 0.0408(4) Uani 1 1 d
C12 C 0.2871(4) -0.2491(2) 0.01975(10) 0.0379(4) Uani 1 1 d
C13 C 0.0880(3) -0.1547(2) 0.05049(10) 0.0299(4) Uani 1 1 d
C14 C 0.3646(4) 0.6512(2) 0.43569(11) 0.0363(4) Uani 1 1 d
C15 C 0.5342(4) 0.7667(2) 0.39128(13) 0.0433(5) Uani 1 1 d
H1 H 0.017(3) 0.107(2) 0.4041(10) 0.025(4) Uiso 1 1 d
H2 H 0.011(3) 0.129(2) 0.1700(10) 0.021(4) Uiso 1 1 d
H4 H -0.362(4) 0.285(2) 0.3553(11) 0.033(5) Uiso 1 1 d
H5 H 0.135(3) 0.3299(18) 0.2761(9) 0.014(3) Uiso 1 1 d
H9 H 0.051(4) -0.321(2) 0.2365(12) 0.042(5) Uiso 1 1 d
H10 H 0.386(4) -0.476(3) 0.1810(13) 0.048(5) Uiso 1 1 d
H11 H 0.535(4) -0.430(3) 0.0464(12) 0.049(6) Uiso 1 1 d
H12 H 0.347(3) -0.230(2) -0.0344(11) 0.034(5) Uiso 1 1 d
H13 H 0.023(4) -0.075(2) 0.0166(11) 0.029(4) Uiso 1 1 d
H7A H -0.339(3) -0.0366(19) 0.1197(10) 0.023(4) Uiso 1 1 d
H14A H 0.199(4) 0.699(3) 0.4553(12) 0.051(6) Uiso 1 1 d
H15A H 0.586(4) 0.845(3) 0.4322(13) 0.055(6) Uiso 1 1 d
H7B H -0.315(4) -0.134(2) 0.2078(11) 0.028(4) Uiso 1 1 d
H14B H 0.460(4) 0.601(2) 0.4845(12) 0.038(5) Uiso 1 1 d
H15B H 0.684(5) 0.714(3) 0.3693(14) 0.061(7) Uiso 1 1 d
H15C H 0.437(5) 0.815(3) 0.3427(14) 0.055(6) Uiso 1 1 d
O1 O -0.5033(2) 0.22454(13) 0.18610(6) 0.0284(3) Uani 1 1 d
O2 O 0.0510(2) 0.03362(12) 0.28612(6) 0.0284(3) Uani 1 1 d
O3 O -0.0204(2) 0.43424(14) 0.45984(6) 0.0343(3) Uani 1 1 d
O4 O 0.2898(2) 0.52816(12) 0.37522(6) 0.0304(3) Uani 1 1 d

loop_
_atom_site_aniso_label
_atom_site_aniso_U_11
_atom_site_aniso_U_22
_atom_site_aniso_U_33
_atom_site_aniso_U_23
_atom_site_aniso_U_13
_atom_site_aniso_U_12
C1 0.0292(8) 0.0260(8) 0.0228(7) 0.0000(6) 0.0005(6) 0.0034(7)
C2 0.0213(7) 0.0226(8) 0.0250(7) 0.0007(6) 0.0020(6) 0.0020(6)
C3 0.0208(7) 0.0229(8) 0.0267(7) 0.0006(6) 0.0054(6) -0.0019(6)
C4 0.0215(7) 0.0268(8) 0.0244(6) -0.0021(6) 0.0046(6) 0.0024(7)
C5 0.0229(7) 0.0243(8) 0.0234(7) -0.0018(6) 0.0046(6) 0.0018(6)
C6 0.0247(7) 0.0222(7) 0.0249(6) 0.0014(6) -0.0011(6) 0.0044(7)
C7 0.0233(7) 0.0265(8) 0.0318(7) -0.0045(7) 0.0033(6) -0.0014(7)
C8 0.0223(7) 0.0189(7) 0.0288(7) -0.0051(6) -0.0014(6) -0.0032(7)
C9 0.0359(9) 0.0285(9) 0.0348(8) 0.0026(7) 0.0025(7) -0.0016(7)
C10 0.0384(10) 0.0241(10) 0.0605(12) 0.0034(8) -0.0012(9) 0.0048(8)
C11 0.0304(9) 0.0269(9) 0.0655(12) -0.0188(9) 0.0074(9) 0.0014(8)
C12 0.0408(10) 0.0386(10) 0.0353(8) -0.0141(8) 0.0115(7) -0.0069(9)
C13 0.0364(9) 0.0259(9) 0.0272(7) -0.0024(7) 0.0006(6) -0.0010(8)
C14 0.0466(11) 0.0314(10) 0.0306(8) -0.0095(7) -0.0012(8) -0.0068(9)
C15 0.0483(12) 0.0349(11) 0.0460(10) -0.0025(9) -0.0051(9) -0.0104(10)
O1 0.0224(5) 0.0323(6) 0.0303(5) -0.0015(5) -0.0005(4) 0.0047(5)
O2 0.0311(6) 0.0237(6) 0.0296(5) -0.0040(5) -0.0047(4) 0.0073(5)
O3 0.0421(7) 0.0363(6) 0.0251(5) -0.0059(5) 0.0083(5) -0.0032(6)
O4 0.0333(6) 0.0282(6) 0.0303(5) -0.0084(5) 0.0051(4) -0.0045(5)

loop_
_atom_type_symbol
_atom_type_description
_atom_type_scat_dispersion_real
_atom_type_scat_dispersion_imag
_atom_type_scat_source
C C 0.0033 0.0016 'International Tables Vol C Tables 4.2.6.8 and 6.1.1.4'
H H 0.0000 0.0000 'International Tables Vol C Tables 4.2.6.8 and 6.1.1.4'
O O 0.0106 0.0060 'International Tables Vol C Tables 4.2.6.8 and 6.1.1.4'

loop_
_geom_angle_atom_site_label_1
_geom_angle_atom_site_label_2
_geom_angle_atom_site_label_3
_geom_angle
O2 C1 C4 110.83(12)
O2 C1 C5 115.83(12)
C4 C1 C5 61.84(11)
O2 C1 H1 113.4(10)
C4 C1 H1 123.8(9)
C5 C1 H1 121.7(11)
O2 C2 C7 111.17(12)
O2 C2 C3 105.90(11)
C7 C2 C3 112.29(12)
O2 C2 H2 112.1(9)
C7 C2 H2 110.6(9)
C3 C2 H2 104.6(10)
O1 C3 C4 127.68(13)
O1 C3 C2 125.06(13)
C4 C3 C2 107.25(12)
C3 C4 C1 104.69(12)
C3 C4 C5 111.73(11)
C1 C4 C5 59.79(10)
C3 C4 H4 124.7(11)
C1 C4 H4 122.1(11)
C5 C4 H4 116.3(11)
C6 C5 C1 119.00(12)
C6 C5 C4 115.85(12)
C1 C5 C4 58.36(10)
C6 C5 H5 117.2(9)
C1 C5 H5 115.0(9)
C4 C5 H5 118.3(9)
O3 C6 O4 124.69(14)
O3 C6 C5 125.35(15)
O4 C6 C5 109.95(11)
C8 C7 C2 112.53(12)
C8 C7 H7A 111.4(9)
C2 C7 H7A 105.6(9)
C8 C7 H7B 109.7(10)
C2 C7 H7B 108.2(10)
H7A C7 H7B 109.2(14)
C9 C8 C13 118.84(14)
C9 C8 C7 120.97(13)
C13 C8 C7 120.18(14)
C8 C9 C10 120.85(16)
C8 C9 H9 119.9(11)
C10 C9 H9 119.2(11)
C11 C10 C9 119.98(18)
C11 C10 H10 118.8(12)
C9 C10 H10 121.2(13)
C12 C11 C10 119.98(16)
C12 C11 H11 118.0(12)
C10 C11 H11 122.0(12)
C11 C12 C13 120.14(15)
C11 C12 H12 120.6(11)
C13 C12 H12 119.3(11)
C12 C13 C8 120.22(15)
C12 C13 H13 117.6(11)
C8 C13 H13 122.2(11)
O4 C14 C15 107.16(14)
O4 C14 H14A 108.0(13)
C15 C14 H14A 112.8(13)
O4 C14 H14B 107.6(11)
C15 C14 H14B 112.9(11)
H14A C14 H14B 108.1(16)
C14 C15 H15A 106.2(13)
C14 C15 H15B 109.7(15)
H15A C15 H15B 113(2)
C14 C15 H15C 112.0(13)
H15A C15 H15C 110.0(18)
H15B C15 H15C 106.4(18)
C1 O2 C2 109.04(11)
C6 O4 C14 117.58(11)

loop_
_geom_bond_atom_site_label_1
_geom_bond_atom_site_label_2
_geom_bond_distance
C1 O2 1.4082(18)
C1 C4 1.489(2)
C1 C5 1.511(2)
C1 H1 0.949(16)
C2 O2 1.4426(18)
C2 C7 1.524(2)
C2 C3 1.526(2)
C2 H2 0.956(16)
C3 O1 1.2079(18)
C3 C4 1.484(2)
C4 C5 1.542(2)
C4 H4 0.934(18)
C5 C6 1.478(2)
C5 H5 0.941(15)
C6 O3 1.2082(17)
C6 O4 1.3350(19)
C7 C8 1.513(2)
C7 H7A 0.989(17)
C7 H7B 1.002(18)
C8 C9 1.383(2)
C8 C13 1.392(2)
C9 C10 1.384(2)
C9 H9 0.982(17)
C10 C11 1.378(3)
C10 H10 0.93(2)
C11 C12 1.378(3)
C11 H11 0.95(2)
C12 C13 1.389(2)
C12 H12 0.938(18)
C13 H13 0.92(2)
C14 O4 1.4537(19)
C14 C15 1.499(3)
C14 H14A 0.99(2)
C14 H14B 0.982(19)
C15 H15A 0.96(2)
C15 H15B 0.96(2)
C15 H15C 0.98(2)

loop_
_geom_torsion_atom_site_label_1
_geom_torsion_atom_site_label_2
_geom_torsion_atom_site_label_3
_geom_torsion_atom_site_label_4
_geom_torsion
O2 C2 C3 O1 -164.95(14)
C7 C2 C3 O1 -43.45(19)
O2 C2 C3 C4 13.95(14)
C7 C2 C3 C4 135.45(13)
O1 C3 C4 C1 171.57(15)
C2 C3 C4 C1 -7.30(15)
O1 C3 C4 C5 -125.53(16)
C2 C3 C4 C5 55.61(16)
O2 C1 C4 C3 -2.09(16)
C5 C1 C4 C3 106.88(12)
O2 C1 C4 C5 -108.97(13)
O2 C1 C5 C6 -154.99(13)
C4 C1 C5 C6 104.12(15)
O2 C1 C5 C4 100.90(14)
C3 C4 C5 C6 155.66(13)
C1 C4 C5 C6 -109.53(15)
C3 C4 C5 C1 -94.81(14)
C1 C5 C6 O3 -40.1(2)
C4 C5 C6 O3 26.4(2)
C1 C5 C6 O4 139.78(13)
C4 C5 C6 O4 -153.66(13)
O2 C2 C7 C8 -69.70(15)
C3 C2 C7 C8 171.86(13)
C2 C7 C8 C9 92.74(17)
C2 C7 C8 C13 -86.24(17)
C13 C8 C9 C10 0.7(2)
C7 C8 C9 C10 -178.32(15)
C8 C9 C10 C11 -0.4(3)
C9 C10 C11 C12 0.1(3)
C10 C11 C12 C13 0.0(3)
C11 C12 C13 C8 0.2(2)
C9 C8 C13 C12 -0.6(2)
C7 C8 C13 C12 178.42(15)
C4 C1 O2 C2 11.28(17)
C5 C1 O2 C2 -56.59(17)
C7 C2 O2 C1 -137.60(12)
C3 C2 O2 C1 -15.38(15)
O3 C6 O4 C14 -1.0(2)
C5 C6 O4 C14 179.11(14)
C15 C14 O4 C6 -166.68(15)
